data_7002046
loop_
_publ_author_name
'Iglesias-Sig\"uenza, Javier'
'Ros, Abel'
'D\'iez, Elena'
'Alcarazo, Manuel'
'\'Alvarez, Eleuterio'
'Fern\'andez, Rosario'
'Lassaletta, Jos\'e M.'

_publ_section_title
;
 Synthesis, structure and properties of
 [1,2,4]triazolo[4,3-a]pyridin-3-ylidene rhodium and palladium
 complexes
;
_journal_issue 35
_journal_name_full 'Dalton Transactions'
_journal_page_first 7113
_journal_paper_doi 10.1039/b907043e
_journal_year 2009
_chemical_formula_moiety 'C24 H23 Cl N3 Rh, C H2 Cl2'
_chemical_formula_sum 'C25 H25 Cl3 N3 Rh'
_chemical_formula_weight 576.74
_chemical_name_systematic
;
?
;
_space_group_IT_number 61
_symmetry_cell_setting orthorhombic
_symmetry_space_group_name_Hall '-P 2ac 2ab'
_symmetry_space_group_name_H-M 'P b c a'
_atom_sites_solution_hydrogens geom
_atom_sites_solution_primary direct
_atom_sites_solution_secondary difmap
_audit_creation_method SHELXL-97
_cell_angle_alpha 90.00
_cell_angle_beta 90.00
_cell_angle_gamma 90.00
_cell_formula_units_Z 8
_cell_length_a 11.2461(5)
_cell_length_b 20.3332(9)
_cell_length_c 20.7475(9)
_cell_measurement_reflns_used 6572
_cell_measurement_temperature 100(2)
_cell_measurement_theta_max 30.51
_cell_measurement_theta_min 2.67
_cell_volume 4744.3(4)
_computing_cell_refinement 'Bruker (2006). APEX 2. Version 2.1.'
_computing_data_collection 'Bruker (2006). APEX 2. Version 2.1.'
_computing_data_reduction 'Bruker (2006). APEX 2. Version 2.1.'
_computing_molecular_graphics 'XP, SHELXTL v. 6.14 (Bruker, 2003)'
_computing_publication_material 'XCIF, SHELXTL v. 6.14 (Bruker, 2003)'
_computing_structure_refinement 'XL, SHELXTL v. 6.14 (Bruker, 2003)'
_computing_structure_solution 'Bruker (2006). APEX 2. Version 2.1.'
_diffrn_ambient_temperature 100(2)
_diffrn_detector_area_resol_mean 8.26
_diffrn_measured_fraction_theta_full 0.998
_diffrn_measured_fraction_theta_max 0.998
_diffrn_measurement_device_type
;
Bruker-Nonius X8kappa APEX II CCD area detector'
;
_diffrn_measurement_method 'phi and omega scans with narrow frames'
_diffrn_radiation_monochromator graphite
_diffrn_radiation_source 'fine-focus sealed tube'
_diffrn_radiation_type MoK\a
_diffrn_radiation_wavelength 0.71073
_diffrn_reflns_av_R_equivalents 0.0358
_diffrn_reflns_av_sigmaI/netI 0.0325
_diffrn_reflns_limit_h_max 14
_diffrn_reflns_limit_h_min -16
_diffrn_reflns_limit_k_max 28
_diffrn_reflns_limit_k_min -20
_diffrn_reflns_limit_l_max 28
_diffrn_reflns_limit_l_min -29
_diffrn_reflns_number 32732
_diffrn_reflns_theta_full 30.51
_diffrn_reflns_theta_max 30.51
_diffrn_reflns_theta_min 2.29
_diffrn_standards_decay_% 0
_exptl_absorpt_coefficient_mu 1.077
_exptl_absorpt_correction_T_max 0.7898
_exptl_absorpt_correction_T_min 0.5412
_exptl_absorpt_correction_type multi-scan
_exptl_absorpt_process_details
;
SADABS, Bruker (2006). APEX 2. Version 2.1. Bruker Analytical
X-ray Solutions, Madison, Wisconsin, USA.
;
_exptl_crystal_colour yellow
_exptl_crystal_density_diffrn 1.615
_exptl_crystal_density_method 'not measured'
_exptl_crystal_description prism
_exptl_crystal_F_000 2336
_exptl_crystal_size_max 0.50
_exptl_crystal_size_mid 0.45
_exptl_crystal_size_min 0.23
_refine_diff_density_max 2.570
_refine_diff_density_min -2.567
_refine_diff_density_rms 0.155
_refine_ls_extinction_method none
_refine_ls_goodness_of_fit_ref 1.061
_refine_ls_hydrogen_treatment constr
_refine_ls_matrix_type full
_refine_ls_number_parameters 289
_refine_ls_number_reflns 7229
_refine_ls_number_restraints 0
_refine_ls_restrained_S_all 1.061
_refine_ls_R_factor_all 0.0608
_refine_ls_R_factor_gt 0.0494
_refine_ls_shift/su_max 0.001
_refine_ls_shift/su_mean 0.000
_refine_ls_structure_factor_coef Fsqd
_refine_ls_weighting_details 'calc w=1/[\s^2^(Fo^2^)+(0.0649P)^2^+19.7429P] where P=(Fo^2^+2Fc^2^)/3'
_refine_ls_weighting_scheme calc
_refine_ls_wR_factor_gt 0.1317
_refine_ls_wR_factor_ref 0.1397
_reflns_number_gt 5920
_reflns_number_total 7229
_reflns_threshold_expression >2sigma(I)
_cod_data_source_file b907043e.txt
_cod_data_source_block 11
_cod_depositor_comments
;
The following automatic conversions were performed:
'_symmetry_cell_setting' value 'Orthorhombic' changed to 'orthorhombic'
according to '/home/saulius/struct/CIF-dictionaries/cif_core.dic'
dictionary named 'cif_core.dic' version 2.4.1 from 2010-06-29.

Automatic conversion script
Id: cif_fix_enum 1527 2010-12-29 10:47:43Z saulius 
;
_cod_original_sg_symbol_H-M Pbca
_cod_database_code 7002046

loop_
_symmetry_equiv_pos_as_xyz
'x, y, z'
'-x+1/2, -y, z+1/2'
'-x, y+1/2, -z+1/2'
'x+1/2, -y+1/2, -z'
'-x, -y, -z'
'x-1/2, y, -z-1/2'
'x, -y-1/2, z-1/2'
'-x-1/2, y-1/2, z'

loop_
_atom_site_label
_atom_site_type_symbol
_atom_site_fract_x
_atom_site_fract_y
_atom_site_fract_z
_atom_site_U_iso_or_equiv
_atom_site_adp_type
_atom_site_occupancy
_atom_site_symmetry_multiplicity
_atom_site_calc_flag
_atom_site_refinement_flags
_atom_site_disorder_assembly
_atom_site_disorder_group
Rh1 Rh 0.11339(2) 0.138168(11) 0.556264(11) 0.01157(8) Uani 1 1 d . . .
Cl1 Cl 0.30098(7) 0.16824(4) 0.60216(4) 0.01894(16) Uani 1 1 d . . .
N1 N 0.1357(2) 0.00905(13) 0.62719(12) 0.0143(5) Uani 1 1 d . . .
N2 N 0.1964(2) -0.04970(13) 0.63315(13) 0.0159(5) Uani 1 1 d . . .
N3 N 0.2459(2) 0.00525(13) 0.54431(12) 0.0135(5) Uani 1 1 d . . .
C1 C 0.1629(3) 0.04460(15) 0.57459(14) 0.0135(5) Uani 1 1 d . . .
C2 C 0.2636(3) -0.05080(15) 0.58156(15) 0.0154(6) Uani 1 1 d . . .
C3 C 0.3467(3) -0.09977(16) 0.56161(16) 0.0189(6) Uani 1 1 d . . .
H3 H 0.3615 -0.1372 0.5879 0.023 Uiso 1 1 calc R . .
C4 C 0.4037(3) -0.09224(17) 0.50510(17) 0.0194(6) Uani 1 1 d . . .
H4 H 0.4600 -0.1244 0.4919 0.023 Uiso 1 1 calc R . .
C5 C 0.3809(3) -0.03619(16) 0.46414(16) 0.0163(6) Uani 1 1 d . . .
C6 C 0.3027(3) 0.01398(15) 0.48408(14) 0.0141(5) Uani 1 1 d . . .
C7 C 0.2815(3) 0.06894(17) 0.44545(15) 0.0173(6) Uani 1 1 d . . .
H7 H 0.2307 0.1032 0.4600 0.021 Uiso 1 1 calc R . .
C8 C 0.3360(3) 0.07275(18) 0.38539(16) 0.0220(7) Uani 1 1 d . . .
H8 H 0.3212 0.1096 0.3585 0.026 Uiso 1 1 calc R . .
C9 C 0.4122(3) 0.0231(2) 0.36423(17) 0.0243(7) Uani 1 1 d . . .
H9 H 0.4481 0.0261 0.3229 0.029 Uiso 1 1 calc R . .
C10 C 0.4352(3) -0.03010(18) 0.40298(16) 0.0208(7) Uani 1 1 d . . .
H10 H 0.4884 -0.0633 0.3885 0.025 Uiso 1 1 calc R . .
C11 C 0.0483(3) 0.02576(16) 0.67499(14) 0.0154(6) Uani 1 1 d . . .
C12 C 0.0533(3) 0.08689(16) 0.70503(15) 0.0176(6) Uani 1 1 d . . .
H12 H 0.1150 0.1172 0.6952 0.021 Uiso 1 1 calc R . .
C13 C -0.0344(3) 0.10257(18) 0.74986(16) 0.0219(6) Uani 1 1 d . . .
H13 H -0.0326 0.1440 0.7710 0.026 Uiso 1 1 calc R . .
C14 C -0.1242(3) 0.0581(2) 0.76373(17) 0.0230(7) Uani 1 1 d . . .
H14 H -0.1837 0.0693 0.7943 0.028 Uiso 1 1 calc R . .
C15 C -0.1280(3) -0.0026(2) 0.73340(17) 0.0246(7) Uani 1 1 d . . .
H15 H -0.1899 -0.0328 0.7432 0.030 Uiso 1 1 calc R . .
C16 C -0.0410(3) -0.01926(18) 0.68855(15) 0.0204(6) Uani 1 1 d . . .
H16 H -0.0427 -0.0608 0.6676 0.024 Uiso 1 1 calc R . .
C17 C -0.0190(3) 0.11598(15) 0.48653(15) 0.0156(6) Uani 1 1 d . . .
H17 H 0.0309 0.0809 0.4731 0.019 Uiso 1 1 calc R . .
C18 C -0.0398(3) 0.17224(16) 0.43936(15) 0.0180(6) Uani 1 1 d . . .
H18A H -0.1188 0.1918 0.4478 0.022 Uiso 1 1 calc R . .
H18B H -0.0404 0.1545 0.3949 0.022 Uiso 1 1 calc R . .
C19 C 0.0557(3) 0.22650(17) 0.44409(15) 0.0184(6) Uani 1 1 d . . .
H19A H 0.1225 0.2153 0.4151 0.022 Uiso 1 1 calc R . .
H19B H 0.0211 0.2686 0.4291 0.022 Uiso 1 1 calc R . .
C20 C 0.1029(3) 0.23546(15) 0.51163(16) 0.0161(6) Uani 1 1 d . . .
H20 H 0.1865 0.2402 0.5161 0.019 Uiso 1 1 calc R . .
C21 C 0.0361(3) 0.23739(15) 0.56766(16) 0.0162(6) Uani 1 1 d . . .
H21 H 0.0770 0.2404 0.6076 0.019 Uiso 1 1 calc R . .
C22 C -0.0987(3) 0.23500(17) 0.56901(17) 0.0185(6) Uani 1 1 d . . .
H22A H -0.1301 0.2517 0.5276 0.022 Uiso 1 1 calc R . .
H22B H -0.1282 0.2641 0.6037 0.022 Uiso 1 1 calc R . .
C23 C -0.1453(3) 0.16516(17) 0.58026(16) 0.0179(6) Uani 1 1 d . . .
H23A H -0.1491 0.1568 0.6272 0.021 Uiso 1 1 calc R . .
H23B H -0.2272 0.1620 0.5630 0.021 Uiso 1 1 calc R . .
C24 C -0.0691(3) 0.11248(16) 0.54894(15) 0.0161(6) Uani 1 1 d . . .
H24 H -0.0537 0.0739 0.5734 0.019 Uiso 1 1 calc R . .
Cl2 Cl 0.0630(4) 0.80788(16) 0.75140(12) 0.1342(12) Uani 1 1 d . . .
Cl3 Cl 0.2896(4) 0.7623(3) 0.77259(14) 0.222(3) Uani 1 1 d . . .
C25 C 0.2091(9) 0.8067(5) 0.7170(3) 0.107(4) Uani 1 1 d . . .
H25A H 0.2090 0.7847 0.6744 0.128 Uiso 1 1 calc R . .
H25B H 0.2411 0.8517 0.7122 0.128 Uiso 1 1 calc R . .

loop_
_atom_site_aniso_label
_atom_site_aniso_U_11
_atom_site_aniso_U_22
_atom_site_aniso_U_33
_atom_site_aniso_U_23
_atom_site_aniso_U_13
_atom_site_aniso_U_12
Rh1 0.01139(13) 0.00894(12) 0.01437(12) 0.00010(7) -0.00084(7) -0.00008(8)
Cl1 0.0159(3) 0.0181(3) 0.0228(4) 0.0027(3) -0.0046(3) -0.0034(3)
N1 0.0165(12) 0.0124(12) 0.0141(11) -0.0005(9) -0.0009(9) 0.0014(10)
N2 0.0183(13) 0.0121(12) 0.0173(12) 0.0006(9) -0.0026(10) 0.0021(10)
N3 0.0137(11) 0.0107(11) 0.0160(11) 0.0001(9) 0.0002(9) 0.0001(9)
C1 0.0130(13) 0.0123(13) 0.0152(12) 0.0004(10) -0.0013(10) -0.0009(11)
C2 0.0188(15) 0.0102(13) 0.0172(13) -0.0003(10) -0.0038(11) 0.0000(11)
C3 0.0187(15) 0.0127(14) 0.0253(16) -0.0009(11) -0.0026(12) 0.0026(12)
C4 0.0182(15) 0.0142(14) 0.0258(16) -0.0053(12) -0.0021(12) 0.0032(12)
C5 0.0156(14) 0.0157(14) 0.0176(13) -0.0045(11) -0.0009(11) 0.0004(11)
C6 0.0142(13) 0.0134(13) 0.0148(13) -0.0030(10) 0.0001(10) 0.0002(11)
C7 0.0184(15) 0.0170(14) 0.0166(14) 0.0001(11) 0.0017(11) 0.0011(12)
C8 0.0232(17) 0.0250(17) 0.0178(14) 0.0030(12) 0.0012(12) -0.0002(14)
C9 0.0235(17) 0.0319(19) 0.0176(15) -0.0047(13) 0.0046(12) -0.0012(15)
C10 0.0187(15) 0.0224(16) 0.0215(15) -0.0086(12) 0.0035(12) 0.0010(13)
C11 0.0159(14) 0.0175(14) 0.0128(12) 0.0012(10) 0.0001(10) 0.0007(11)
C12 0.0200(15) 0.0153(14) 0.0177(14) 0.0000(11) 0.0010(11) 0.0010(12)
C13 0.0240(16) 0.0235(16) 0.0182(14) -0.0016(12) 0.0000(12) 0.0054(14)
C14 0.0179(16) 0.034(2) 0.0174(14) -0.0007(13) 0.0023(11) 0.0057(14)
C15 0.0186(16) 0.038(2) 0.0175(15) 0.0020(14) 0.0010(12) -0.0056(14)
C16 0.0220(16) 0.0239(16) 0.0153(14) -0.0007(12) -0.0005(11) -0.0037(13)
C17 0.0167(14) 0.0113(13) 0.0187(14) -0.0018(11) -0.0044(11) -0.0011(11)
C18 0.0202(15) 0.0149(14) 0.0187(14) 0.0009(11) -0.0043(11) -0.0008(12)
C19 0.0210(16) 0.0159(14) 0.0183(14) 0.0036(11) -0.0009(11) 0.0000(12)
C20 0.0157(14) 0.0108(13) 0.0219(14) 0.0024(11) -0.0018(11) -0.0006(11)
C21 0.0163(14) 0.0097(13) 0.0226(14) -0.0024(11) -0.0031(11) 0.0012(11)
C22 0.0169(15) 0.0151(15) 0.0234(15) -0.0011(12) 0.0000(12) 0.0045(12)
C23 0.0142(14) 0.0201(15) 0.0194(14) -0.0001(12) 0.0001(11) -0.0002(12)
C24 0.0136(14) 0.0141(14) 0.0207(14) 0.0018(11) -0.0030(11) -0.0016(11)
Cl2 0.203(4) 0.135(2) 0.0647(13) 0.0226(15) -0.0223(18) -0.039(2)
Cl3 0.185(4) 0.413(8) 0.0679(17) -0.063(3) -0.002(2) 0.071(5)
C25 0.152(9) 0.147(9) 0.021(3) 0.014(4) 0.001(4) 0.006(7)

loop_
_atom_type_symbol
_atom_type_description
_atom_type_scat_dispersion_real
_atom_type_scat_dispersion_imag
_atom_type_scat_source
C C 0.0033 0.0016 'International Tables Vol C Tables 4.2.6.8 and 6.1.1.4'
H H 0.0000 0.0000 'International Tables Vol C Tables 4.2.6.8 and 6.1.1.4'
N N 0.0061 0.0033 'International Tables Vol C Tables 4.2.6.8 and 6.1.1.4'
Cl Cl 0.1484 0.1585 'International Tables Vol C Tables 4.2.6.8 and 6.1.1.4'
Rh Rh -1.1178 0.9187 'International Tables Vol C Tables 4.2.6.8 and 6.1.1.4'

loop_
_geom_angle_atom_site_label_1
_geom_angle_atom_site_label_2
_geom_angle_atom_site_label_3
_geom_angle
_geom_angle_site_symmetry_1
_geom_angle_site_symmetry_3
_geom_angle_publ_flag
C1 Rh1 C24 92.77(12) . . ?
C1 Rh1 C17 96.98(12) . . ?
C24 Rh1 C17 38.88(12) . . ?
C1 Rh1 C20 161.28(12) . . ?
C24 Rh1 C20 98.04(12) . . ?
C17 Rh1 C20 82.29(12) . . ?
C1 Rh1 C21 161.62(12) . . ?
C24 Rh1 C21 81.48(12) . . ?
C17 Rh1 C21 89.48(12) . . ?
C20 Rh1 C21 36.71(12) . . ?
C1 Rh1 Cl1 85.56(9) . . ?
C24 Rh1 Cl1 160.58(9) . . ?
C17 Rh1 Cl1 160.52(9) . . ?
C20 Rh1 Cl1 89.15(9) . . ?
C21 Rh1 Cl1 94.08(9) . . ?
C1 N1 N2 115.1(3) . . ?
C1 N1 C11 126.1(3) . . ?
N2 N1 C11 118.7(3) . . ?
C2 N2 N1 103.1(2) . . ?
C1 N3 C2 108.6(3) . . ?
C1 N3 C6 129.4(3) . . ?
C2 N3 C6 121.9(3) . . ?
N1 C1 N3 102.2(3) . . ?
N1 C1 Rh1 126.6(2) . . ?
N3 C1 Rh1 130.3(2) . . ?
N2 C2 N3 110.9(3) . . ?
N2 C2 C3 128.8(3) . . ?
N3 C2 C3 120.3(3) . . ?
C4 C3 C2 119.1(3) . . ?
C4 C3 H3 120.5 . . ?
C2 C3 H3 120.5 . . ?
C3 C4 C5 121.2(3) . . ?
C3 C4 H4 119.4 . . ?
C5 C4 H4 119.4 . . ?
C6 C5 C10 118.0(3) . . ?
C6 C5 C4 120.6(3) . . ?
C10 C5 C4 121.4(3) . . ?
C7 C6 C5 121.2(3) . . ?
C7 C6 N3 122.0(3) . . ?
C5 C6 N3 116.8(3) . . ?
C8 C7 C6 118.9(3) . . ?
C8 C7 H7 120.5 . . ?
C6 C7 H7 120.5 . . ?
C7 C8 C9 120.8(3) . . ?
C7 C8 H8 119.6 . . ?
C9 C8 H8 119.6 . . ?
C10 C9 C8 120.2(3) . . ?
C10 C9 H9 119.9 . . ?
C8 C9 H9 119.9 . . ?
C9 C10 C5 120.9(3) . . ?
C9 C10 H10 119.6 . . ?
C5 C10 H10 119.6 . . ?
C16 C11 C12 121.9(3) . . ?
C16 C11 N1 118.6(3) . . ?
C12 C11 N1 119.5(3) . . ?
C11 C12 C13 118.3(3) . . ?
C11 C12 H12 120.8 . . ?
C13 C12 H12 120.8 . . ?
C14 C13 C12 120.4(3) . . ?
C14 C13 H13 119.8 . . ?
C12 C13 H13 119.8 . . ?
C13 C14 C15 120.6(3) . . ?
C13 C14 H14 119.7 . . ?
C15 C14 H14 119.7 . . ?
C14 C15 C16 119.9(3) . . ?
C14 C15 H15 120.1 . . ?
C16 C15 H15 120.1 . . ?
C11 C16 C15 118.9(3) . . ?
C11 C16 H16 120.5 . . ?
C15 C16 H16 120.5 . . ?
C24 C17 C18 124.4(3) . . ?
C24 C17 Rh1 70.49(18) . . ?
C18 C17 Rh1 112.7(2) . . ?
C24 C17 H17 117.8 . . ?
C18 C17 H17 117.8 . . ?
Rh1 C17 H17 86.9 . . ?
C17 C18 C19 113.0(3) . . ?
C17 C18 H18A 109.0 . . ?
C19 C18 H18A 109.0 . . ?
C17 C18 H18B 109.0 . . ?
C19 C18 H18B 109.0 . . ?
H18A C18 H18B 107.8 . . ?
C20 C19 C18 113.0(3) . . ?
C20 C19 H19A 109.0 . . ?
C18 C19 H19A 109.0 . . ?
C20 C19 H19B 109.0 . . ?
C18 C19 H19B 109.0 . . ?
H19A C19 H19B 107.8 . . ?
C21 C20 C19 126.3(3) . . ?
C21 C20 Rh1 72.52(18) . . ?
C19 C20 Rh1 107.6(2) . . ?
C21 C20 H20 116.8 . . ?
C19 C20 H20 116.8 . . ?
Rh1 C20 H20 89.8 . . ?
C20 C21 C22 123.8(3) . . ?
C20 C21 Rh1 70.78(18) . . ?
C22 C21 Rh1 111.5(2) . . ?
C20 C21 H21 118.1 . . ?
C22 C21 H21 118.1 . . ?
Rh1 C21 H21 87.8 . . ?
C21 C22 C23 112.0(3) . . ?
C21 C22 H22A 109.2 . . ?
C23 C22 H22A 109.2 . . ?
C21 C22 H22B 109.2 . . ?
C23 C22 H22B 109.2 . . ?
H22A C22 H22B 107.9 . . ?
C24 C23 C22 113.3(3) . . ?
C24 C23 H23A 108.9 . . ?
C22 C23 H23A 108.9 . . ?
C24 C23 H23B 108.9 . . ?
C22 C23 H23B 108.9 . . ?
H23A C23 H23B 107.7 . . ?
C17 C24 C23 125.6(3) . . ?
C17 C24 Rh1 70.64(18) . . ?
C23 C24 Rh1 110.0(2) . . ?
C17 C24 H24 117.2 . . ?
C23 C24 H24 117.2 . . ?
Rh1 C24 H24 89.4 . . ?
Cl3 C25 Cl2 102.9(4) . . ?
Cl3 C25 H25A 111.2 . . ?
Cl2 C25 H25A 111.2 . . ?
Cl3 C25 H25B 111.2 . . ?
Cl2 C25 H25B 111.2 . . ?
H25A C25 H25B 109.1 . . ?

loop_
_geom_bond_atom_site_label_1
_geom_bond_atom_site_label_2
_geom_bond_distance
_geom_bond_site_symmetry_2
_geom_bond_publ_flag
Rh1 C1 2.019(3) . ?
Rh1 C24 2.123(3) . ?
Rh1 C17 2.125(3) . ?
Rh1 C20 2.188(3) . ?
Rh1 C21 2.210(3) . ?
Rh1 Cl1 2.3940(8) . ?
N1 C1 1.344(4) . ?
N1 N2 1.382(4) . ?
N1 C11 1.437(4) . ?
N2 C2 1.310(4) . ?
N3 C1 1.380(4) . ?
N3 C2 1.391(4) . ?
N3 C6 1.415(4) . ?
C2 C3 1.427(5) . ?
C3 C4 1.345(5) . ?
C3 H3 0.9500 . ?
C4 C5 1.445(5) . ?
C4 H4 0.9500 . ?
C5 C6 1.409(4) . ?
C5 C10 1.414(5) . ?
C6 C7 1.396(4) . ?
C7 C8 1.391(4) . ?
C7 H7 0.9500 . ?
C8 C9 1.395(5) . ?
C8 H8 0.9500 . ?
C9 C10 1.372(5) . ?
C9 H9 0.9500 . ?
C10 H10 0.9500 . ?
C11 C16 1.387(5) . ?
C11 C12 1.392(4) . ?
C12 C13 1.393(5) . ?
C12 H12 0.9500 . ?
C13 C14 1.386(5) . ?
C13 H13 0.9500 . ?
C14 C15 1.386(6) . ?
C14 H14 0.9500 . ?
C15 C16 1.392(5) . ?
C15 H15 0.9500 . ?
C16 H16 0.9500 . ?
C17 C24 1.414(4) . ?
C17 C18 1.523(4) . ?
C17 H17 0.9500 . ?
C18 C19 1.542(5) . ?
C18 H18A 0.9900 . ?
C18 H18B 0.9900 . ?
C19 C20 1.510(4) . ?
C19 H19A 0.9900 . ?
C19 H19B 0.9900 . ?
C20 C21 1.385(5) . ?
C20 H20 0.9500 . ?
C21 C22 1.516(5) . ?
C21 H21 0.9500 . ?
C22 C23 1.532(5) . ?
C22 H22A 0.9900 . ?
C22 H22B 0.9900 . ?
C23 C24 1.518(5) . ?
C23 H23A 0.9900 . ?
C23 H23B 0.9900 . ?
C24 H24 0.9500 . ?
Cl2 C25 1.791(11) . ?
Cl3 C25 1.722(9) . ?
C25 H25A 0.9900 . ?
C25 H25B 0.9900 . ?

loop_
_geom_torsion_atom_site_label_1
_geom_torsion_atom_site_label_2
_geom_torsion_atom_site_label_3
_geom_torsion_atom_site_label_4
_geom_torsion
_geom_torsion_site_symmetry_1
_geom_torsion_site_symmetry_2
_geom_torsion_site_symmetry_3
_geom_torsion_site_symmetry_4
_geom_torsion_publ_flag
C1 N1 N2 C2 -0.6(3) . . . . ?
C11 N1 N2 C2 177.4(3) . . . . ?
N2 N1 C1 N3 0.9(3) . . . . ?
C11 N1 C1 N3 -177.0(3) . . . . ?
N2 N1 C1 Rh1 -169.7(2) . . . . ?
C11 N1 C1 Rh1 12.5(4) . . . . ?
C2 N3 C1 N1 -0.8(3) . . . . ?
C6 N3 C1 N1 175.5(3) . . . . ?
C2 N3 C1 Rh1 169.3(2) . . . . ?
C6 N3 C1 Rh1 -14.4(5) . . . . ?
C24 Rh1 C1 N1 -66.2(3) . . . . ?
C17 Rh1 C1 N1 -105.0(3) . . . . ?
C20 Rh1 C1 N1 168.4(3) . . . . ?
C21 Rh1 C1 N1 4.8(6) . . . . ?
Cl1 Rh1 C1 N1 94.4(3) . . . . ?
C24 Rh1 C1 N3 125.9(3) . . . . ?
C17 Rh1 C1 N3 87.1(3) . . . . ?
C20 Rh1 C1 N3 0.6(6) . . . . ?
C21 Rh1 C1 N3 -163.0(3) . . . . ?
Cl1 Rh1 C1 N3 -73.5(3) . . . . ?
N1 N2 C2 N3 0.0(3) . . . . ?
N1 N2 C2 C3 179.7(3) . . . . ?
C1 N3 C2 N2 0.5(4) . . . . ?
C6 N3 C2 N2 -176.1(3) . . . . ?
C1 N3 C2 C3 -179.2(3) . . . . ?
C6 N3 C2 C3 4.1(5) . . . . ?
N2 C2 C3 C4 177.5(3) . . . . ?
N3 C2 C3 C4 -2.8(5) . . . . ?
C2 C3 C4 C5 -0.9(5) . . . . ?
C3 C4 C5 C6 3.5(5) . . . . ?
C3 C4 C5 C10 -176.1(3) . . . . ?
C10 C5 C6 C7 -1.5(5) . . . . ?
C4 C5 C6 C7 178.9(3) . . . . ?
C10 C5 C6 N3 177.5(3) . . . . ?
C4 C5 C6 N3 -2.1(4) . . . . ?
C1 N3 C6 C7 1.5(5) . . . . ?
C2 N3 C6 C7 177.4(3) . . . . ?
C1 N3 C6 C5 -177.5(3) . . . . ?
C2 N3 C6 C5 -1.6(4) . . . . ?
C5 C6 C7 C8 2.1(5) . . . . ?
N3 C6 C7 C8 -176.9(3) . . . . ?
C6 C7 C8 C9 -1.0(5) . . . . ?
C7 C8 C9 C10 -0.7(6) . . . . ?
C8 C9 C10 C5 1.2(5) . . . . ?
C6 C5 C10 C9 -0.1(5) . . . . ?
C4 C5 C10 C9 179.4(3) . . . . ?
C1 N1 C11 C16 124.5(3) . . . . ?
N2 N1 C11 C16 -53.2(4) . . . . ?
C1 N1 C11 C12 -53.7(4) . . . . ?
N2 N1 C11 C12 128.5(3) . . . . ?
C16 C11 C12 C13 0.0(5) . . . . ?
N1 C11 C12 C13 178.2(3) . . . . ?
C11 C12 C13 C14 -0.1(5) . . . . ?
C12 C13 C14 C15 0.2(5) . . . . ?
C13 C14 C15 C16 0.0(5) . . . . ?
C12 C11 C16 C15 0.1(5) . . . . ?
N1 C11 C16 C15 -178.1(3) . . . . ?
C14 C15 C16 C11 -0.1(5) . . . . ?
C1 Rh1 C17 C24 85.7(2) . . . . ?
C20 Rh1 C17 C24 -113.1(2) . . . . ?
C21 Rh1 C17 C24 -77.0(2) . . . . ?
Cl1 Rh1 C17 C24 -177.8(2) . . . . ?
C1 Rh1 C17 C18 -154.1(2) . . . . ?
C24 Rh1 C17 C18 120.1(3) . . . . ?
C20 Rh1 C17 C18 7.0(2) . . . . ?
C21 Rh1 C17 C18 43.1(2) . . . . ?
Cl1 Rh1 C17 C18 -57.7(4) . . . . ?
C24 C17 C18 C19 92.6(4) . . . . ?
Rh1 C17 C18 C19 11.4(3) . . . . ?
C17 C18 C19 C20 -32.9(4) . . . . ?
C18 C19 C20 C21 -43.9(4) . . . . ?
C18 C19 C20 Rh1 37.0(3) . . . . ?
C1 Rh1 C20 C21 -171.4(3) . . . . ?
C24 Rh1 C20 C21 63.9(2) . . . . ?
C17 Rh1 C20 C21 99.6(2) . . . . ?
Cl1 Rh1 C20 C21 -97.98(18) . . . . ?
C1 Rh1 C20 C19 65.1(5) . . . . ?
C24 Rh1 C20 C19 -59.5(2) . . . . ?
C17 Rh1 C20 C19 -23.9(2) . . . . ?
C21 Rh1 C20 C19 -123.5(3) . . . . ?
Cl1 Rh1 C20 C19 138.6(2) . . . . ?
C19 C20 C21 C22 -4.1(5) . . . . ?
Rh1 C20 C21 C22 -103.5(3) . . . . ?
C19 C20 C21 Rh1 99.4(3) . . . . ?
C1 Rh1 C21 C20 171.3(3) . . . . ?
C24 Rh1 C21 C20 -115.9(2) . . . . ?
C17 Rh1 C21 C20 -77.7(2) . . . . ?
Cl1 Rh1 C21 C20 83.08(18) . . . . ?
C1 Rh1 C21 C22 -69.0(5) . . . . ?
C24 Rh1 C21 C22 3.8(2) . . . . ?
C17 Rh1 C21 C22 42.0(2) . . . . ?
C20 Rh1 C21 C22 119.8(3) . . . . ?
Cl1 Rh1 C21 C22 -157.2(2) . . . . ?
C20 C21 C22 C23 95.9(4) . . . . ?
Rh1 C21 C22 C23 15.2(3) . . . . ?
C21 C22 C23 C24 -35.0(4) . . . . ?
C18 C17 C24 C23 -3.4(5) . . . . ?
Rh1 C17 C24 C23 101.2(3) . . . . ?
C18 C17 C24 Rh1 -104.6(3) . . . . ?
C22 C23 C24 C17 -42.3(4) . . . . ?
C22 C23 C24 Rh1 37.7(3) . . . . ?
C1 Rh1 C24 C17 -97.69(19) . . . . ?
C20 Rh1 C24 C17 67.0(2) . . . . ?
C21 Rh1 C24 C17 99.9(2) . . . . ?
Cl1 Rh1 C24 C17 177.8(2) . . . . ?
C1 Rh1 C24 C23 140.4(2) . . . . ?
C17 Rh1 C24 C23 -121.9(3) . . . . ?
C20 Rh1 C24 C23 -54.9(2) . . . . ?
C21 Rh1 C24 C23 -22.0(2) . . . . ?
Cl1 Rh1 C24 C23 55.9(4) . . . . ?
